data_7708154
loop_
_publ_author_name
'Guschlbauer, Jannick'
'Vollgraff, Tobias'
'Xie, Xiulan'
'Fetoh, Ahmed'
'Sundermeyer, J\"org'

_publ_section_title
;
 Heavy silylchalcogenido lanthanates synthesis
 Ph<sub>4</sub>P[Cp<sub>3</sub>La-ESiMe<sub>3</sub>] (E = S, Se, and Te)
 <i>via</i> fluoride-induced demethylation of dimethylcarbonate to
 Ph<sub>4</sub>P[OCO<sub>2</sub>Me] key intermediate.
;
_journal_issue 37
_journal_name_full 'Dalton transactions (Cambridge, England : 2003)'
_journal_page_first 13103
_journal_page_last 13111
_journal_paper_doi 10.1039/d1dt02000e
_journal_volume 50
_journal_year 2021
_chemical_formula_moiety 'C24 H20 P 1+, C18 H24 La S Si 1-'
_chemical_formula_sum 'C42 H44 La P S Si'
_chemical_formula_weight 778.80
_space_group_crystal_system monoclinic
_space_group_IT_number 14
_space_group_name_Hall '-P 2ybc'
_space_group_name_H-M_alt 'P 1 21/c 1'
_atom_sites_solution_hydrogens geom
_atom_sites_solution_primary direct
_atom_sites_solution_secondary difmap
_audit_creation_method SHELXL-2018/3
_audit_update_record
;
2021-05-31 deposited with the CCDC.	2021-08-25 downloaded from the CCDC.
;
_cell_angle_alpha 90
_cell_angle_beta 100.44(3)
_cell_angle_gamma 90
_cell_formula_units_Z 4
_cell_length_a 14.343(3)
_cell_length_b 15.449(3)
_cell_length_c 16.998(3)
_cell_measurement_reflns_used 9660
_cell_measurement_temperature 100(2)
_cell_measurement_theta_max 25.7161
_cell_measurement_theta_min 2.4382
_cell_volume 3704.1(13)
_computing_cell_refinement 'SAINT V8.37A (Bruker AXS Inc., 2015)'
_computing_data_collection 'Bruker Instrument Service v3.0.26'
_computing_data_reduction 'SAINT V8.37A (Bruker AXS Inc., 2015)'
_computing_molecular_graphics
'DIAMOND 4 (H. Putz, K. Brandenburg, Crystal Impact GbR, Kreuzherrenstr. 102, 53227 Bonn, Germany)'
_computing_publication_material 'WinGX 2014.1 (L.J. Farrugia, J. Appl. Cryst. 2012, 45, 849-854)'
_computing_structure_refinement 'SHELXL-2018/3 (Sheldrick, 2018)'
_computing_structure_solution 'SHELXT 2014/5 (Sheldrick, 2014)'
_diffrn_ambient_temperature 100(2)
_diffrn_detector_area_resol_mean 10.4167
_diffrn_measured_fraction_theta_full 1.000
_diffrn_measured_fraction_theta_max 0.996
_diffrn_measurement_device_type 'D8 Quest (Bruker AXS Inc.)'
_diffrn_measurement_method 'rotation method'
_diffrn_radiation_type MoK\a
_diffrn_radiation_wavelength 0.71073
_diffrn_reflns_av_R_equivalents 0.0503
_diffrn_reflns_av_unetI/netI 0.0191
_diffrn_reflns_Laue_measured_fraction_full 1.000
_diffrn_reflns_Laue_measured_fraction_max 0.996
_diffrn_reflns_limit_h_max 17
_diffrn_reflns_limit_h_min -17
_diffrn_reflns_limit_k_max 18
_diffrn_reflns_limit_k_min -18
_diffrn_reflns_limit_l_max 20
_diffrn_reflns_limit_l_min -20
_diffrn_reflns_number 98887
_diffrn_reflns_point_group_measured_fraction_full 1.000
_diffrn_reflns_point_group_measured_fraction_max 0.996
_diffrn_reflns_theta_full 25.000
_diffrn_reflns_theta_max 25.753
_diffrn_reflns_theta_min 2.161
_diffrn_source 'I\mS Microfocus Source'
_exptl_absorpt_coefficient_mu 1.313
_exptl_absorpt_correction_T_max 0.7453
_exptl_absorpt_correction_T_min 0.6766
_exptl_absorpt_correction_type multi-scan
_exptl_absorpt_process_details
; 
 SADABS 2016/2: Krause, L., Herbst-Irmer, R., Sheldrick G.M. & Stalke D., 
 J. Appl. Cryst. 48 (2015) 3-10 
;
_exptl_crystal_colour colourless
_exptl_crystal_density_diffrn 1.396
_exptl_crystal_density_method 'not measured'
_exptl_crystal_description block
_exptl_crystal_F_000 1592
_exptl_crystal_size_max 0.323
_exptl_crystal_size_mid 0.211
_exptl_crystal_size_min 0.154
_refine_diff_density_max 0.370
_refine_diff_density_min -0.428
_refine_diff_density_rms 0.064
_refine_ls_extinction_method none
_refine_ls_goodness_of_fit_ref 1.063
_refine_ls_hydrogen_treatment constr
_refine_ls_matrix_type full
_refine_ls_number_parameters 418
_refine_ls_number_reflns 7056
_refine_ls_number_restraints 0
_refine_ls_restrained_S_all 1.063
_refine_ls_R_factor_all 0.0273
_refine_ls_R_factor_gt 0.0208
_refine_ls_shift/su_max 0.001
_refine_ls_shift/su_mean 0.000
_refine_ls_structure_factor_coef Fsqd
_refine_ls_weighting_details 'w=1/[\s^2^(Fo^2^)+(0.0180P)^2^+3.5636P] where P=(Fo^2^+2Fc^2^)/3'
_refine_ls_weighting_scheme calc
_refine_ls_wR_factor_gt 0.0448
_refine_ls_wR_factor_ref 0.0466
_reflns_Friedel_coverage 0.000
_reflns_number_gt 6252
_reflns_number_total 7056
_reflns_threshold_expression 'I > 2\s(I)'
_cod_data_source_file d1dt02000e2.cif
_cod_data_source_block JGHW14_0m_a
_cod_depositor_comments
;
The following automatic conversions were performed:

data item '_exptl_absorpt_correction_type' value 'Multi-Scan' was
changed to 'multi-scan' in accordance with the
/home/data/users/saulius/crontab/automatic-downloads/rss-feeds/RSC/lib/dictionaries/cif_core.dic
dictionary named 'cif_core.dic' version 2.4.2 last updated on
2011-04-26.

Automatic conversion script
Id: cif_fix_values 7556 2019-12-06 15:28:31Z antanas 

 Adding full bibliography for 7708147--7708155.cif.
;
_cod_original_cell_volume 3704.3(13)
_cod_original_sg_symbol_H-M 'P 21/c'
_cod_database_code 7708154
_shelx_shelxl_version_number 2018/3
_shelx_space_group_comment
; 
The symmetry employed for this shelxl refinement is uniquely defined 
by the following loop, which should always be used as a source of 
symmetry information in preference to the above space-group names. 
They are only intended as comments. 
;
_shelx_estimated_absorpt_t_min 0.676
_shelx_estimated_absorpt_t_max 0.823

loop_
_space_group_symop_operation_xyz
'x, y, z'
'-x, y+1/2, -z+1/2'
'-x, -y, -z'
'x, -y-1/2, z-1/2'

loop_
_atom_site_label
_atom_site_type_symbol
_atom_site_fract_x
_atom_site_fract_y
_atom_site_fract_z
_atom_site_U_iso_or_equiv
_atom_site_adp_type
_atom_site_occupancy
_atom_site_site_symmetry_order
_atom_site_calc_flag
_atom_site_refinement_flags_posn
_atom_site_refinement_flags_adp
_atom_site_refinement_flags_occupancy
_atom_site_disorder_assembly
_atom_site_disorder_group
La1 La 0.28465(2) 0.47416(2) 0.19577(2) 0.00981(4) Uani 1 1 d . . . . .
S1 S 0.17562(4) 0.32198(3) 0.22631(3) 0.01468(11) Uani 1 1 d . . . . .
P1 P 0.76241(4) 0.38597(3) 0.40809(3) 0.01012(10) Uani 1 1 d . . . . .
Si1 Si 0.18311(4) 0.25262(4) 0.33337(3) 0.01522(12) Uani 1 1 d . . . . .
C1 C 0.86611(14) 0.37115(13) 0.48328(11) 0.0120(4) Uani 1 1 d . . . . .
C2 C 0.90152(15) 0.28655(14) 0.49668(13) 0.0172(4) Uani 1 1 d . . . . .
H2 H 0.871665 0.239748 0.465651 0.021 Uiso 1 1 calc R U . . .
C3 C 0.98019(15) 0.27209(14) 0.55542(13) 0.0193(5) Uani 1 1 d . . . . .
H3 H 1.004719 0.215137 0.564628 0.023 Uiso 1 1 calc R U . . .
C4 C 1.02337(15) 0.34034(15) 0.60090(12) 0.0188(5) Uani 1 1 d . . . . .
H4 H 1.077309 0.329982 0.641261 0.023 Uiso 1 1 calc R U . . .
C5 C 0.98820(14) 0.42369(15) 0.58774(12) 0.0177(5) Uani 1 1 d . . . . .
H5 H 1.017866 0.470116 0.619425 0.021 Uiso 1 1 calc R U . . .
C6 C 0.90985(14) 0.43967(14) 0.52851(11) 0.0136(4) Uani 1 1 d . . . . .
H6 H 0.886364 0.496934 0.518995 0.016 Uiso 1 1 calc R U . . .
C7 C 0.79260(14) 0.37787(13) 0.31036(12) 0.0124(4) Uani 1 1 d . . . . .
C8 C 0.88507(14) 0.35732(14) 0.30131(12) 0.0165(4) Uani 1 1 d . . . . .
H8 H 0.930996 0.341364 0.346553 0.020 Uiso 1 1 calc R U . . .
C9 C 0.90936(16) 0.36034(16) 0.22618(13) 0.0235(5) Uani 1 1 d . . . . .
H9 H 0.972034 0.346301 0.219773 0.028 Uiso 1 1 calc R U . . .
C10 C 0.84238(16) 0.38379(16) 0.16037(13) 0.0231(5) Uani 1 1 d . . . . .
H10 H 0.859716 0.386687 0.109075 0.028 Uiso 1 1 calc R U . . .
C11 C 0.75023(15) 0.40310(14) 0.16861(13) 0.0190(5) Uani 1 1 d . . . . .
H11 H 0.704540 0.418208 0.122929 0.023 Uiso 1 1 calc R U . . .
C12 C 0.72473(14) 0.40038(13) 0.24332(12) 0.0146(4) Uani 1 1 d . . . . .
H12 H 0.661659 0.413670 0.249110 0.018 Uiso 1 1 calc R U . . .
C13 C 0.71027(14) 0.49168(13) 0.41330(11) 0.0111(4) Uani 1 1 d . . . . .
C14 C 0.74362(14) 0.56153(14) 0.37434(12) 0.0160(4) Uani 1 1 d . . . . .
H14 H 0.794235 0.553527 0.345933 0.019 Uiso 1 1 calc R U . . .
C15 C 0.70287(15) 0.64270(14) 0.37707(13) 0.0188(5) Uani 1 1 d . . . . .
H15 H 0.725678 0.690518 0.350957 0.023 Uiso 1 1 calc R U . . .
C16 C 0.62855(15) 0.65341(14) 0.41825(13) 0.0207(5) Uani 1 1 d . . . . .
H16 H 0.600049 0.708737 0.419793 0.025 Uiso 1 1 calc R U . . .
C17 C 0.59551(15) 0.58420(14) 0.45713(13) 0.0188(5) Uani 1 1 d . . . . .
H17 H 0.544967 0.592375 0.485582 0.023 Uiso 1 1 calc R U . . .
C18 C 0.63604(14) 0.50303(13) 0.45462(12) 0.0139(4) Uani 1 1 d . . . . .
H18 H 0.613178 0.455444 0.481005 0.017 Uiso 1 1 calc R U . . .
C19 C 0.67921(14) 0.30538(12) 0.42735(12) 0.0116(4) Uani 1 1 d . . . . .
C20 C 0.62115(14) 0.26196(13) 0.36512(12) 0.0128(4) Uani 1 1 d . . . . .
H20 H 0.626898 0.272788 0.311193 0.015 Uiso 1 1 calc R U . . .
C21 C 0.55492(14) 0.20283(13) 0.38243(13) 0.0159(4) Uani 1 1 d . . . . .
H21 H 0.515753 0.172416 0.340347 0.019 Uiso 1 1 calc R U . . .
C22 C 0.54589(15) 0.18813(14) 0.46127(13) 0.0170(4) Uani 1 1 d . . . . .
H22 H 0.500116 0.147844 0.472719 0.020 Uiso 1 1 calc R U . . .
C23 C 0.60289(15) 0.23154(13) 0.52354(12) 0.0165(4) Uani 1 1 d . . . . .
H23 H 0.595629 0.221424 0.577225 0.020 Uiso 1 1 calc R U . . .
C24 C 0.67062(14) 0.28987(13) 0.50717(12) 0.0134(4) Uani 1 1 d . . . . .
H24 H 0.710754 0.318981 0.549561 0.016 Uiso 1 1 calc R U . . .
C25 C 0.43191(16) 0.38075(14) 0.13698(14) 0.0220(5) Uani 1 1 d . . . . .
H25 H 0.423973 0.349151 0.084850 0.026 Uiso 1 1 calc R U . . .
C26 C 0.43051(15) 0.34260(14) 0.21166(13) 0.0181(5) Uani 1 1 d . . . . .
H26 H 0.420740 0.279620 0.221037 0.022 Uiso 1 1 calc R U . . .
C27 C 0.46558(15) 0.40366(14) 0.27134(14) 0.0216(5) Uani 1 1 d . . . . .
H27 H 0.484435 0.390629 0.329683 0.026 Uiso 1 1 calc R U . . .
C28 C 0.48909(15) 0.47971(15) 0.23354(15) 0.0256(5) Uani 1 1 d . . . . .
H28 H 0.527685 0.528754 0.260621 0.031 Uiso 1 1 calc R U . . .
C29 C 0.46791(16) 0.46573(15) 0.15070(16) 0.0264(5) Uani 1 1 d . . . . .
H29 H 0.489458 0.503345 0.109583 0.032 Uiso 1 1 calc R U . . .
C30 C 0.25238(19) 0.48975(15) 0.02654(13) 0.0273(6) Uani 1 1 d . . . . .
H30 H 0.301113 0.480575 -0.007922 0.033 Uiso 1 1 calc R U . . .
C31 C 0.1851(2) 0.42828(17) 0.04056(13) 0.0332(6) Uani 1 1 d . . . . .
H31 H 0.179097 0.368262 0.018181 0.040 Uiso 1 1 calc R U . . .
C32 C 0.11632(18) 0.47072(17) 0.07491(15) 0.0325(6) Uani 1 1 d . . . . .
H32 H 0.054077 0.445443 0.081670 0.039 Uiso 1 1 calc R U . . .
C33 C 0.14061(16) 0.55858(16) 0.08322(13) 0.0236(5) Uani 1 1 d . . . . .
H33 H 0.098207 0.605808 0.096227 0.028 Uiso 1 1 calc R U . . .
C34 C 0.22581(15) 0.57090(14) 0.05409(12) 0.0192(5) Uani 1 1 d . . . . .
H34 H 0.252348 0.628159 0.041786 0.023 Uiso 1 1 calc R U . . .
C35 C 0.34259(16) 0.62248(14) 0.29503(12) 0.0192(5) Uani 1 1 d . . . . .
H35 H 0.398481 0.660087 0.291677 0.023 Uiso 1 1 calc R U . . .
C36 C 0.34198(16) 0.55315(14) 0.34851(12) 0.0203(5) Uani 1 1 d . . . . .
H36 H 0.397038 0.534492 0.389881 0.024 Uiso 1 1 calc R U . . .
C37 C 0.24744(16) 0.52874(14) 0.34641(12) 0.0208(5) Uani 1 1 d . . . . .
H37 H 0.224769 0.490328 0.386398 0.025 Uiso 1 1 calc R U . . .
C38 C 0.18919(16) 0.58317(15) 0.29187(13) 0.0226(5) Uani 1 1 d . . . . .
H38 H 0.118876 0.588753 0.286599 0.027 Uiso 1 1 calc R U . . .
C39 C 0.24816(16) 0.64119(14) 0.26045(13) 0.0212(5) Uani 1 1 d . . . . .
H39 H 0.226338 0.693910 0.228185 0.025 Uiso 1 1 calc R U . . .
C40 C 0.30311(17) 0.20539(19) 0.36930(16) 0.0358(6) Uani 1 1 d . . . . .
H40A H 0.303523 0.174937 0.419936 0.054 Uiso 1 1 calc R U . . .
H40B H 0.350395 0.251853 0.377467 0.054 Uiso 1 1 calc R U . . .
H40C H 0.318391 0.164592 0.329348 0.054 Uiso 1 1 calc R U . . .
C41 C 0.09606(18) 0.16064(16) 0.31905(14) 0.0292(6) Uani 1 1 d . . . . .
H41A H 0.094921 0.132897 0.370719 0.044 Uiso 1 1 calc R U . . .
H41B H 0.115085 0.118206 0.282120 0.044 Uiso 1 1 calc R U . . .
H41C H 0.032738 0.182812 0.296845 0.044 Uiso 1 1 calc R U . . .
C42 C 0.15352(18) 0.32038(16) 0.41718(13) 0.0260(5) Uani 1 1 d . . . . .
H42A H 0.136952 0.282550 0.458831 0.039 Uiso 1 1 calc R U . . .
H42B H 0.099672 0.358110 0.396646 0.039 Uiso 1 1 calc R U . . .
H42C H 0.208501 0.355869 0.439809 0.039 Uiso 1 1 calc R U . . .

loop_
_atom_site_aniso_label
_atom_site_aniso_U_11
_atom_site_aniso_U_22
_atom_site_aniso_U_33
_atom_site_aniso_U_23
_atom_site_aniso_U_13
_atom_site_aniso_U_12
La1 0.01128(6) 0.00946(6) 0.00880(6) 0.00002(5) 0.00209(4) 0.00079(5)
S1 0.0160(3) 0.0140(3) 0.0142(2) 0.0016(2) 0.0031(2) -0.0017(2)
P1 0.0110(2) 0.0087(2) 0.0106(2) 0.0005(2) 0.00183(19) 0.00051(19)
Si1 0.0143(3) 0.0171(3) 0.0141(3) 0.0024(2) 0.0021(2) -0.0009(2)
C1 0.0116(10) 0.0147(10) 0.0105(9) 0.0023(8) 0.0044(8) 0.0008(8)
C2 0.0170(11) 0.0131(11) 0.0216(11) 0.0006(9) 0.0035(9) 0.0001(8)
C3 0.0173(11) 0.0176(11) 0.0233(11) 0.0098(9) 0.0039(9) 0.0041(9)
C4 0.0128(10) 0.0292(13) 0.0144(10) 0.0075(9) 0.0023(8) 0.0006(9)
C5 0.0156(11) 0.0239(12) 0.0136(10) -0.0037(9) 0.0024(8) -0.0032(9)
C6 0.0160(10) 0.0135(10) 0.0122(10) 0.0002(8) 0.0051(8) 0.0000(8)
C7 0.0143(10) 0.0101(10) 0.0132(10) -0.0013(8) 0.0038(8) -0.0006(8)
C8 0.0132(10) 0.0195(11) 0.0163(10) -0.0019(9) 0.0011(8) 0.0022(9)
C9 0.0153(11) 0.0351(14) 0.0216(12) -0.0032(10) 0.0075(9) 0.0041(10)
C10 0.0255(12) 0.0327(13) 0.0126(11) -0.0028(10) 0.0074(9) 0.0013(10)
C11 0.0202(11) 0.0228(12) 0.0130(10) 0.0012(9) 0.0002(9) 0.0015(9)
C12 0.0128(10) 0.0161(11) 0.0149(10) -0.0001(8) 0.0024(8) 0.0006(8)
C13 0.0121(10) 0.0106(10) 0.0095(9) -0.0008(8) -0.0012(8) 0.0018(8)
C14 0.0141(10) 0.0163(11) 0.0178(11) 0.0015(9) 0.0035(8) -0.0003(8)
C15 0.0221(11) 0.0125(11) 0.0218(11) 0.0055(9) 0.0037(9) 0.0001(9)
C16 0.0225(12) 0.0123(11) 0.0265(12) -0.0003(9) 0.0029(10) 0.0054(9)
C17 0.0192(11) 0.0178(11) 0.0206(11) -0.0015(9) 0.0070(9) 0.0027(9)
C18 0.0165(10) 0.0113(10) 0.0139(10) 0.0007(8) 0.0031(8) -0.0007(8)
C19 0.0112(10) 0.0076(9) 0.0163(10) 0.0005(8) 0.0036(8) 0.0030(8)
C20 0.0122(10) 0.0115(10) 0.0150(10) 0.0010(8) 0.0031(8) 0.0046(8)
C21 0.0127(10) 0.0137(11) 0.0208(11) -0.0023(9) 0.0015(8) 0.0004(8)
C22 0.0141(10) 0.0139(11) 0.0245(11) 0.0014(9) 0.0074(9) -0.0001(8)
C23 0.0198(11) 0.0152(11) 0.0165(10) 0.0038(9) 0.0085(9) 0.0040(9)
C24 0.0149(10) 0.0105(10) 0.0152(10) -0.0014(8) 0.0035(8) 0.0022(8)
C25 0.0280(13) 0.0144(11) 0.0285(12) -0.0018(9) 0.0181(10) 0.0058(9)
C26 0.0164(11) 0.0119(10) 0.0265(12) 0.0008(9) 0.0054(9) 0.0055(8)
C27 0.0136(11) 0.0209(12) 0.0279(12) -0.0011(10) -0.0027(9) 0.0080(9)
C28 0.0096(10) 0.0202(12) 0.0462(15) -0.0057(11) 0.0033(10) 0.0005(9)
C29 0.0226(12) 0.0160(12) 0.0474(15) 0.0052(11) 0.0242(11) 0.0042(10)
C30 0.0470(15) 0.0256(13) 0.0088(10) 0.0040(9) 0.0035(10) 0.0044(11)
C31 0.0572(18) 0.0224(13) 0.0131(11) 0.0012(10) -0.0123(11) -0.0091(12)
C32 0.0260(13) 0.0345(14) 0.0292(13) 0.0166(12) -0.0159(10) -0.0154(12)
C33 0.0180(11) 0.0264(12) 0.0237(12) 0.0111(10) -0.0036(9) 0.0018(10)
C34 0.0236(12) 0.0177(11) 0.0148(11) 0.0073(9) -0.0007(9) -0.0015(9)
C35 0.0266(12) 0.0147(11) 0.0179(11) -0.0079(9) 0.0085(9) -0.0051(9)
C36 0.0284(12) 0.0215(12) 0.0109(10) -0.0058(9) 0.0034(9) 0.0010(9)
C37 0.0334(13) 0.0178(11) 0.0148(10) -0.0024(9) 0.0141(9) -0.0009(10)
C38 0.0224(12) 0.0219(12) 0.0272(12) -0.0039(10) 0.0148(10) 0.0046(9)
C39 0.0305(13) 0.0115(11) 0.0241(12) -0.0019(9) 0.0116(10) 0.0058(9)
C40 0.0230(13) 0.0492(17) 0.0346(14) 0.0173(13) 0.0036(11) 0.0109(12)
C41 0.0402(15) 0.0248(13) 0.0209(12) 0.0047(10) 0.0011(11) -0.0128(11)
C42 0.0331(13) 0.0271(13) 0.0198(12) -0.0016(10) 0.0100(10) -0.0075(11)

loop_
_atom_type_symbol
_atom_type_description
_atom_type_scat_dispersion_real
_atom_type_scat_dispersion_imag
_atom_type_scat_source
C C 0.0033 0.0016 'International Tables Vol C Tables 4.2.6.8 and 6.1.1.4'
H H 0.0000 0.0000 'International Tables Vol C Tables 4.2.6.8 and 6.1.1.4'
La La -0.2871 2.4523 'International Tables Vol C Tables 4.2.6.8 and 6.1.1.4'
P P 0.1023 0.0942 'International Tables Vol C Tables 4.2.6.8 and 6.1.1.4'
S S 0.1246 0.1234 'International Tables Vol C Tables 4.2.6.8 and 6.1.1.4'
Si Si 0.0817 0.0704 'International Tables Vol C Tables 4.2.6.8 and 6.1.1.4'

loop_
_geom_angle_atom_site_label_1
_geom_angle_atom_site_label_2
_geom_angle_atom_site_label_3
_geom_angle
_geom_angle_site_symmetry_1
_geom_angle_site_symmetry_3
_geom_angle_publ_flag
C34 La1 C37 122.36(7) . . ?
C34 La1 C30 28.90(7) . . ?
C37 La1 C30 150.03(7) . . ?
C34 La1 C36 122.76(7) . . ?
C37 La1 C36 28.53(6) . . ?
C30 La1 C36 148.55(7) . . ?
C34 La1 C31 47.32(7) . . ?
C37 La1 C31 139.82(8) . . ?
C30 La1 C31 28.58(7) . . ?
C36 La1 C31 164.11(7) . . ?
C34 La1 C38 94.31(7) . . ?
C37 La1 C38 28.62(7) . . ?
C30 La1 C38 121.42(7) . . ?
C36 La1 C38 46.95(7) . . ?
C31 La1 C38 117.58(8) . . ?
C34 La1 C33 28.72(6) . . ?
C37 La1 C33 103.69(7) . . ?
C30 La1 C33 47.08(7) . . ?
C36 La1 C33 117.88(7) . . ?
C31 La1 C33 46.79(8) . . ?
C38 La1 C33 75.61(7) . . ?
C34 La1 C29 86.74(7) . . ?
C37 La1 C29 125.83(7) . . ?
C30 La1 C29 73.89(8) . . ?
C36 La1 C29 97.79(7) . . ?
C31 La1 C29 94.08(8) . . ?
C38 La1 C29 137.29(7) . . ?
C33 La1 C29 115.28(7) . . ?
C34 La1 C32 47.07(7) . . ?
C37 La1 C32 112.32(8) . . ?
C30 La1 C32 46.82(8) . . ?
C36 La1 C32 136.48(8) . . ?
C31 La1 C32 28.24(8) . . ?
C38 La1 C32 89.54(8) . . ?
C33 La1 C32 28.29(7) . . ?
C29 La1 C32 119.98(8) . . ?
C34 La1 C35 95.07(7) . . ?
C37 La1 C35 46.81(6) . . ?
C30 La1 C35 120.21(7) . . ?
C36 La1 C35 28.41(6) . . ?
C31 La1 C35 141.55(7) . . ?
C38 La1 C35 46.68(7) . . ?
C33 La1 C35 97.23(7) . . ?
C29 La1 C35 90.66(7) . . ?
C32 La1 C35 123.37(7) . . ?
C34 La1 C25 95.38(7) . . ?
C37 La1 C25 136.99(7) . . ?
C30 La1 C25 71.73(7) . . ?
C36 La1 C25 114.92(7) . . ?
C31 La1 C25 80.25(8) . . ?
C38 La1 C25 161.62(7) . . ?
C33 La1 C25 118.81(7) . . ?
C29 La1 C25 28.46(6) . . ?
C32 La1 C25 108.45(8) . . ?
C35 La1 C25 116.75(7) . . ?
C34 La1 C28 107.93(7) . . ?
C37 La1 C28 98.05(7) . . ?
C30 La1 C28 101.26(8) . . ?
C36 La1 C28 70.80(7) . . ?
C31 La1 C28 122.09(8) . . ?
C38 La1 C28 115.29(7) . . ?
C33 La1 C28 135.72(7) . . ?
C29 La1 C28 28.19(7) . . ?
C32 La1 C28 147.95(8) . . ?
C35 La1 C28 70.86(7) . . ?
C25 La1 C28 46.64(7) . . ?
Si1 S1 La1 128.34(3) . . ?
C1 P1 C19 105.94(9) . . ?
C1 P1 C7 110.06(9) . . ?
C19 P1 C7 113.59(9) . . ?
C1 P1 C13 112.23(9) . . ?
C19 P1 C13 108.88(9) . . ?
C7 P1 C13 106.26(9) . . ?
C40 Si1 C42 106.94(12) . . ?
C40 Si1 C41 107.37(13) . . ?
C42 Si1 C41 106.49(11) . . ?
C40 Si1 S1 112.49(9) . . ?
C42 Si1 S1 112.97(8) . . ?
C41 Si1 S1 110.23(8) . . ?
C6 C1 C2 120.34(19) . . ?
C6 C1 P1 122.05(15) . . ?
C2 C1 P1 117.60(15) . . ?
C3 C2 C1 119.4(2) . . ?
C3 C2 H2 120.3 . . ?
C1 C2 H2 120.3 . . ?
C2 C3 C4 120.2(2) . . ?
C2 C3 H3 119.9 . . ?
C4 C3 H3 119.9 . . ?
C3 C4 C5 120.3(2) . . ?
C3 C4 H4 119.9 . . ?
C5 C4 H4 119.9 . . ?
C4 C5 C6 120.4(2) . . ?
C4 C5 H5 119.8 . . ?
C6 C5 H5 119.8 . . ?
C5 C6 C1 119.39(19) . . ?
C5 C6 H6 120.3 . . ?
C1 C6 H6 120.3 . . ?
C8 C7 C12 119.96(19) . . ?
C8 C7 P1 120.66(16) . . ?
C12 C7 P1 119.11(15) . . ?
C9 C8 C7 119.7(2) . . ?
C9 C8 H8 120.1 . . ?
C7 C8 H8 120.1 . . ?
C8 C9 C10 120.0(2) . . ?
C8 C9 H9 120.0 . . ?
C10 C9 H9 120.0 . . ?
C9 C10 C11 120.6(2) . . ?
C9 C10 H10 119.7 . . ?
C11 C10 H10 119.7 . . ?
C12 C11 C10 120.1(2) . . ?
C12 C11 H11 120.0 . . ?
C10 C11 H11 120.0 . . ?
C11 C12 C7 119.55(19) . . ?
C11 C12 H12 120.2 . . ?
C7 C12 H12 120.2 . . ?
C18 C13 C14 120.18(18) . . ?
C18 C13 P1 120.09(15) . . ?
C14 C13 P1 119.72(15) . . ?
C15 C14 C13 120.01(19) . . ?
C15 C14 H14 120.0 . . ?
C13 C14 H14 120.0 . . ?
C16 C15 C14 119.4(2) . . ?
C16 C15 H15 120.3 . . ?
C14 C15 H15 120.3 . . ?
C17 C16 C15 120.6(2) . . ?
C17 C16 H16 119.7 . . ?
C15 C16 H16 119.7 . . ?
C16 C17 C18 120.1(2) . . ?
C16 C17 H17 119.9 . . ?
C18 C17 H17 119.9 . . ?
C17 C18 C13 119.61(19) . . ?
C17 C18 H18 120.2 . . ?
C13 C18 H18 120.2 . . ?
C20 C19 C24 120.39(18) . . ?
C20 C19 P1 121.39(15) . . ?
C24 C19 P1 118.15(15) . . ?
C21 C20 C19 119.59(19) . . ?
C21 C20 H20 120.2 . . ?
C19 C20 H20 120.2 . . ?
C20 C21 C22 119.98(19) . . ?
C20 C21 H21 120.0 . . ?
C22 C21 H21 120.0 . . ?
C23 C22 C21 120.8(2) . . ?
C23 C22 H22 119.6 . . ?
C21 C22 H22 119.6 . . ?
C22 C23 C24 119.83(19) . . ?
C22 C23 H23 120.1 . . ?
C24 C23 H23 120.1 . . ?
C23 C24 C19 119.39(19) . . ?
C23 C24 H24 120.3 . . ?
C19 C24 H24 120.3 . . ?
C26 C25 C29 107.8(2) . . ?
C26 C25 La1 76.41(12) . . ?
C29 C25 La1 75.33(12) . . ?
C26 C25 H25 125.4 . . ?
C29 C25 H25 125.4 . . ?
La1 C25 H25 125.4 . . ?
C25 C26 C27 108.0(2) . . ?
C25 C26 La1 75.48(12) . . ?
C27 C26 La1 75.81(12) . . ?
C25 C26 H26 125.3 . . ?
C27 C26 H26 125.3 . . ?
La1 C26 H26 125.3 . . ?
C28 C27 C26 108.3(2) . . ?
C28 C27 La1 75.70(12) . . ?
C26 C27 La1 75.99(12) . . ?
C28 C27 H27 125.2 . . ?
C26 C27 H27 125.2 . . ?
La1 C27 H27 125.2 . . ?
C29 C28 C27 107.6(2) . . ?
C29 C28 La1 75.26(13) . . ?
C27 C28 La1 76.07(12) . . ?
C29 C28 H28 125.5 . . ?
C27 C28 H28 125.5 . . ?
La1 C28 H28 125.5 . . ?
C28 C29 C25 108.3(2) . . ?
C28 C29 La1 76.55(13) . . ?
C25 C29 La1 76.21(12) . . ?
C28 C29 H29 125.0 . . ?
C25 C29 H29 125.0 . . ?
La1 C29 H29 125.0 . . ?
C31 C30 C34 107.9(2) . . ?
C31 C30 La1 76.22(13) . . ?
C34 C30 La1 75.17(12) . . ?
C31 C30 H30 125.3 . . ?
C34 C30 H30 125.3 . . ?
La1 C30 H30 125.3 . . ?
C32 C31 C30 108.2(2) . . ?
C32 C31 La1 76.69(13) . . ?
C30 C31 La1 75.20(13) . . ?
C32 C31 H31 125.2 . . ?
C30 C31 H31 125.2 . . ?
La1 C31 H31 125.2 . . ?
C31 C32 C33 108.4(2) . . ?
C31 C32 La1 75.07(13) . . ?
C33 C32 La1 75.45(12) . . ?
C31 C32 H32 125.3 . . ?
C33 C32 H32 125.3 . . ?
La1 C32 H32 125.3 . . ?
C32 C33 C34 108.1(2) . . ?
C32 C33 La1 76.25(13) . . ?
C34 C33 La1 74.34(12) . . ?
C32 C33 H33 125.4 . . ?
C34 C33 H33 125.4 . . ?
La1 C33 H33 125.4 . . ?
C33 C34 C30 107.4(2) . . ?
C33 C34 La1 76.94(12) . . ?
C30 C34 La1 75.94(12) . . ?
C33 C34 H34 125.4 . . ?
C30 C34 H34 125.4 . . ?
La1 C34 H34 125.4 . . ?
C39 C35 C36 108.0(2) . . ?
C39 C35 La1 76.37(12) . . ?
C36 C35 La1 74.78(12) . . ?
C39 C35 H35 125.3 . . ?
C36 C35 H35 125.3 . . ?
La1 C35 H35 125.3 . . ?
C37 C36 C35 107.9(2) . . ?
C37 C36 La1 75.15(12) . . ?
C35 C36 La1 76.81(12) . . ?
C37 C36 H36 125.3 . . ?
C35 C36 H36 125.3 . . ?
La1 C36 H36 125.3 . . ?
C36 C37 C38 108.2(2) . . ?
C36 C37 La1 76.32(12) . . ?
C38 C37 La1 76.67(12) . . ?
C36 C37 H37 125.1 . . ?
C38 C37 H37 125.1 . . ?
La1 C37 H37 125.1 . . ?
C39 C38 C37 107.8(2) . . ?
C39 C38 La1 76.99(12) . . ?
C37 C38 La1 74.71(12) . . ?
C39 C38 H38 125.4 . . ?
C37 C38 H38 125.4 . . ?
La1 C38 H38 125.4 . . ?
C38 C39 C35 108.1(2) . . ?
C38 C39 La1 74.78(12) . . ?
C35 C39 La1 75.42(12) . . ?
C38 C39 H39 125.4 . . ?
C35 C39 H39 125.4 . . ?
La1 C39 H39 125.4 . . ?
Si1 C40 H40A 109.5 . . ?
Si1 C40 H40B 109.5 . . ?
H40A C40 H40B 109.5 . . ?
Si1 C40 H40C 109.5 . . ?
H40A C40 H40C 109.5 . . ?
H40B C40 H40C 109.5 . . ?
Si1 C41 H41A 109.5 . . ?
Si1 C41 H41B 109.5 . . ?
H41A C41 H41B 109.5 . . ?
Si1 C41 H41C 109.5 . . ?
H41A C41 H41C 109.5 . . ?
H41B C41 H41C 109.5 . . ?
Si1 C42 H42A 109.5 . . ?
Si1 C42 H42B 109.5 . . ?
H42A C42 H42B 109.5 . . ?
Si1 C42 H42C 109.5 . . ?
H42A C42 H42C 109.5 . . ?
H42B C42 H42C 109.5 . . ?

loop_
_geom_bond_atom_site_label_1
_geom_bond_atom_site_label_2
_geom_bond_distance
_geom_bond_site_symmetry_2
_geom_bond_publ_flag
La1 C34 2.830(2) . ?
La1 C37 2.837(2) . ?
La1 C30 2.840(2) . ?
La1 C36 2.852(2) . ?
La1 C31 2.853(2) . ?
La1 C38 2.862(2) . ?
La1 C33 2.863(2) . ?
La1 C29 2.871(2) . ?
La1 C32 2.873(2) . ?
La1 C35 2.878(2) . ?
La1 C25 2.882(2) . ?
La1 C28 2.887(2) . ?
S1 Si1 2.0978(8) . ?
P1 C1 1.792(2) . ?
P1 C19 1.795(2) . ?
P1 C7 1.795(2) . ?
P1 C13 1.805(2) . ?
Si1 C40 1.867(2) . ?
Si1 C42 1.877(2) . ?
Si1 C41 1.878(2) . ?
C1 C6 1.390(3) . ?
C1 C2 1.406(3) . ?
C2 C3 1.383(3) . ?
C2 H2 0.9500 . ?
C3 C4 1.386(3) . ?
C3 H3 0.9500 . ?
C4 C5 1.386(3) . ?
C4 H4 0.9500 . ?
C5 C6 1.388(3) . ?
C5 H5 0.9500 . ?
C6 H6 0.9500 . ?
C7 C8 1.399(3) . ?
C7 C12 1.402(3) . ?
C8 C9 1.384(3) . ?
C8 H8 0.9500 . ?
C9 C10 1.384(3) . ?
C9 H9 0.9500 . ?
C10 C11 1.387(3) . ?
C10 H10 0.9500 . ?
C11 C12 1.384(3) . ?
C11 H11 0.9500 . ?
C12 H12 0.9500 . ?
C13 C18 1.389(3) . ?
C13 C14 1.395(3) . ?
C14 C15 1.388(3) . ?
C14 H14 0.9500 . ?
C15 C16 1.387(3) . ?
C15 H15 0.9500 . ?
C16 C17 1.385(3) . ?
C16 H16 0.9500 . ?
C17 C18 1.386(3) . ?
C17 H17 0.9500 . ?
C18 H18 0.9500 . ?
C19 C20 1.394(3) . ?
C19 C24 1.405(3) . ?
C20 C21 1.387(3) . ?
C20 H20 0.9500 . ?
C21 C22 1.388(3) . ?
C21 H21 0.9500 . ?
C22 C23 1.388(3) . ?
C22 H22 0.9500 . ?
C23 C24 1.390(3) . ?
C23 H23 0.9500 . ?
C24 H24 0.9500 . ?
C25 C26 1.403(3) . ?
C25 C29 1.415(3) . ?
C25 H25 1.0000 . ?
C26 C27 1.410(3) . ?
C26 H26 1.0000 . ?
C27 C28 1.409(3) . ?
C27 H27 1.0000 . ?
C28 C29 1.402(4) . ?
C28 H28 1.0000 . ?
C29 H29 1.0000 . ?
C30 C31 1.405(4) . ?
C30 C34 1.415(3) . ?
C30 H30 1.0000 . ?
C31 C32 1.397(4) . ?
C31 H31 1.0000 . ?
C32 C33 1.402(3) . ?
C32 H32 1.0000 . ?
C33 C34 1.412(3) . ?
C33 H33 1.0000 . ?
C34 H34 1.0000 . ?
C35 C39 1.405(3) . ?
C35 C36 1.406(3) . ?
C35 H35 1.0000 . ?
C36 C37 1.402(3) . ?
C36 H36 1.0000 . ?
C37 C38 1.409(3) . ?
C37 H37 1.0000 . ?
C38 C39 1.403(3) . ?
C38 H38 1.0000 . ?
C39 H39 1.0000 . ?
C40 H40A 0.9800 . ?
C40 H40B 0.9800 . ?
C40 H40C 0.9800 . ?
C41 H41A 0.9800 . ?
C41 H41B 0.9800 . ?
C41 H41C 0.9800 . ?
C42 H42A 0.9800 . ?
C42 H42B 0.9800 . ?
C42 H42C 0.9800 . ?

loop_
_geom_torsion_atom_site_label_1
_geom_torsion_atom_site_label_2
_geom_torsion_atom_site_label_3
_geom_torsion_atom_site_label_4
_geom_torsion
_geom_torsion_site_symmetry_1
_geom_torsion_site_symmetry_2
_geom_torsion_site_symmetry_3
_geom_torsion_site_symmetry_4
_geom_torsion_publ_flag
C19 P1 C1 C6 -130.58(17) . . . . ?
C7 P1 C1 C6 106.24(17) . . . . ?
C13 P1 C1 C6 -11.9(2) . . . . ?
C19 P1 C1 C2 48.11(18) . . . . ?
C7 P1 C1 C2 -75.07(18) . . . . ?
C13 P1 C1 C2 166.81(15) . . . . ?
C6 C1 C2 C3 0.1(3) . . . . ?
P1 C1 C2 C3 -178.57(16) . . . . ?
C1 C2 C3 C4 0.3(3) . . . . ?
C2 C3 C4 C5 -0.2(3) . . . . ?
C3 C4 C5 C6 -0.5(3) . . . . ?
C4 C5 C6 C1 0.9(3) . . . . ?
C2 C1 C6 C5 -0.8(3) . . . . ?
P1 C1 C6 C5 177.88(15) . . . . ?
C1 P1 C7 C8 3.6(2) . . . . ?
C19 P1 C7 C8 -115.01(17) . . . . ?
C13 P1 C7 C8 125.31(17) . . . . ?
C1 P1 C7 C12 -170.44(16) . . . . ?
C19 P1 C7 C12 70.97(18) . . . . ?
C13 P1 C7 C12 -48.70(18) . . . . ?
C12 C7 C8 C9 0.8(3) . . . . ?
P1 C7 C8 C9 -173.20(17) . . . . ?
C7 C8 C9 C10 0.1(3) . . . . ?
C8 C9 C10 C11 -1.0(4) . . . . ?
C9 C10 C11 C12 1.0(4) . . . . ?
C10 C11 C12 C7 -0.1(3) . . . . ?
C8 C7 C12 C11 -0.8(3) . . . . ?
P1 C7 C12 C11 173.27(16) . . . . ?
C1 P1 C13 C18 -95.67(17) . . . . ?
C19 P1 C13 C18 21.29(19) . . . . ?
C7 P1 C13 C18 143.99(16) . . . . ?
C1 P1 C13 C14 85.59(18) . . . . ?
C19 P1 C13 C14 -157.45(16) . . . . ?
C7 P1 C13 C14 -34.75(18) . . . . ?
C18 C13 C14 C15 0.3(3) . . . . ?
P1 C13 C14 C15 179.00(16) . . . . ?
C13 C14 C15 C16 -0.5(3) . . . . ?
C14 C15 C16 C17 0.6(3) . . . . ?
C15 C16 C17 C18 -0.6(3) . . . . ?
C16 C17 C18 C13 0.4(3) . . . . ?
C14 C13 C18 C17 -0.2(3) . . . . ?
P1 C13 C18 C17 -178.95(16) . . . . ?
C1 P1 C19 C20 -141.39(16) . . . . ?
C7 P1 C19 C20 -20.47(19) . . . . ?
C13 P1 C19 C20 97.71(17) . . . . ?
C1 P1 C19 C24 41.63(18) . . . . ?
C7 P1 C19 C24 162.56(15) . . . . ?
C13 P1 C19 C24 -79.27(17) . . . . ?
C24 C19 C20 C21 -0.3(3) . . . . ?
P1 C19 C20 C21 -177.22(15) . . . . ?
C19 C20 C21 C22 0.9(3) . . . . ?
C20 C21 C22 C23 -0.4(3) . . . . ?
C21 C22 C23 C24 -0.7(3) . . . . ?
C22 C23 C24 C19 1.2(3) . . . . ?
C20 C19 C24 C23 -0.8(3) . . . . ?
P1 C19 C24 C23 176.25(15) . . . . ?
C29 C25 C26 C27 -0.1(2) . . . . ?
La1 C25 C26 C27 -69.50(15) . . . . ?
C29 C25 C26 La1 69.44(15) . . . . ?
C25 C26 C27 C28 -0.2(2) . . . . ?
La1 C26 C27 C28 -69.49(15) . . . . ?
C25 C26 C27 La1 69.28(15) . . . . ?
C26 C27 C28 C29 0.4(2) . . . . ?
La1 C27 C28 C29 -69.27(15) . . . . ?
C26 C27 C28 La1 69.68(15) . . . . ?
C27 C28 C29 C25 -0.5(2) . . . . ?
La1 C28 C29 C25 -70.27(16) . . . . ?
C27 C28 C29 La1 69.82(15) . . . . ?
C26 C25 C29 C28 0.3(2) . . . . ?
La1 C25 C29 C28 70.50(16) . . . . ?
C26 C25 C29 La1 -70.18(15) . . . . ?
C34 C30 C31 C32 1.2(3) . . . . ?
La1 C30 C31 C32 70.27(16) . . . . ?
C34 C30 C31 La1 -69.11(15) . . . . ?
C30 C31 C32 C33 -0.5(3) . . . . ?
La1 C31 C32 C33 68.75(16) . . . . ?
C30 C31 C32 La1 -69.26(16) . . . . ?
C31 C32 C33 C34 -0.3(3) . . . . ?
La1 C32 C33 C34 68.15(15) . . . . ?
C31 C32 C33 La1 -68.49(16) . . . . ?
C32 C33 C34 C30 1.0(2) . . . . ?
La1 C33 C34 C30 70.49(15) . . . . ?
C32 C33 C34 La1 -69.44(15) . . . . ?
C31 C30 C34 C33 -1.4(2) . . . . ?
La1 C30 C34 C33 -71.19(15) . . . . ?
C31 C30 C34 La1 69.83(16) . . . . ?
C39 C35 C36 C37 0.5(2) . . . . ?
La1 C35 C36 C37 -69.36(15) . . . . ?
C39 C35 C36 La1 69.82(15) . . . . ?
C35 C36 C37 C38 -0.3(2) . . . . ?
La1 C36 C37 C38 -70.76(15) . . . . ?
C35 C36 C37 La1 70.50(15) . . . . ?
C36 C37 C38 C39 0.0(2) . . . . ?
La1 C37 C38 C39 -70.56(15) . . . . ?
C36 C37 C38 La1 70.52(15) . . . . ?
C37 C38 C39 C35 0.3(2) . . . . ?
La1 C38 C39 C35 -68.68(15) . . . . ?
C37 C38 C39 La1 69.01(15) . . . . ?
C36 C35 C39 C38 -0.5(2) . . . . ?
La1 C35 C39 C38 68.25(15) . . . . ?
C36 C35 C39 La1 -68.74(15) . . . . ?
